data_5000049
loop_
_publ_author_name
J.C.Huffman

_journal_name_full 'Private Communication'
_journal_year 2001
_chemical_formula_moiety
;
C3 H6 O1
;
_chemical_formula_sum 'C3 H6 O'
_chemical_name_systematic
;
Acetone
;
_space_group_IT_number 57
_symmetry_cell_setting orthorhombic
_symmetry_Int_Tables_number 57
_symmetry_space_group_name_Hall '-P 2c 2b'
_symmetry_space_group_name_H-M 'P b c m'
_cell_angle_alpha 90
_cell_angle_beta 90
_cell_angle_gamma 90
_cell_formula_units_Z 4
_cell_length_a 6.3925(17)
_cell_length_b 5.3424(14)
_cell_length_c 10.733(3)
_cell_volume 366.546
_diffrn_ambient_temperature 113
_exptl_crystal_colour colorless
_exptl_crystal_density_diffrn 1.052
_refine_ls_R_factor_gt 0.0491
_refine_ls_wR_factor_gt 0.0491
_cod_original_formula_sum 'C3 H6 O1'
_cod_database_code 5000049

loop_
_symmetry_equiv_pos_site_id
_symmetry_equiv_pos_as_xyz
1 x,y,z
2 x,y,1/2-z
3 x,1/2-y,1/2+z
4 -x,1/2+y,z
5 -x,-y,-z
6 -x,-y,-1/2+z
7 -x,-1/2+y,-1/2-z
8 x,-1/2-y,-z

loop_
_atom_site_label
_atom_site_type_symbol
_atom_site_fract_x
_atom_site_fract_y
_atom_site_fract_z
O1 O 0.2961(3) 0.1830(3) 0.25000
C1 C 0.2593(3) 0.4044(3) 0.25000
C2 C 0.2320(2) 0.5506(3) 0.13129(11)
H1 H 0.282(4) 0.459(4) 0.0645(14)
H2 H 0.093(4) 0.595(5) 0.1217(16)
H3 H 0.320(4) 0.693(5) 0.1330(15)
C2A C 0.2320(2) 0.5506(3) 0.36871(11)
H1A H 0.282(4) 0.459(4) 0.4355(14)
H2A H 0.093(4) 0.595(5) 0.3783(16)
H3A H 0.320(4) 0.693(5) 0.3670(15)

loop_
_atom_type_symbol
_atom_type_radius_bond
C 0.68
H 0.23
O 0.68
